data_2238815
loop_
_publ_author_name
'Reiss, Guido J.'

_publ_section_title
;
 Bis[(dimethylphosphoryl)methanaminium] tetrachloridopalladate(II)
;
_journal_issue 11
_journal_name_full 'Acta Crystallographica Section E'
_journal_page_first m614
_journal_page_last m615
_journal_paper_doi 10.1107/S1600536813028067
_journal_volume 69
_journal_year 2013
_chemical_formula_iupac '(C3 H11 N O P)2 [Pd Cl4]'
_chemical_formula_moiety '2(C3 H11 N O P +), Cl4 Pd 2-'
_chemical_formula_sum 'C6 H22 Cl4 N2 O2 P2 Pd'
_chemical_formula_weight 464.39
_chemical_name_systematic
;
Bis[(dimethylphosphoryl)methanaminium] tetrachloridopalladate(II)
;
_space_group_crystal_system monoclinic
_space_group_IT_number 14
_space_group_name_Hall '-P 2yn'
_space_group_name_H-M_alt 'P 1 21/n 1'
_symmetry_space_group_name_Hall '-P 2yn'
_symmetry_space_group_name_H-M 'P 1 21/n 1'
_atom_sites_solution_hydrogens difmap
_atom_sites_solution_primary direct
_atom_sites_solution_secondary difmap
_audit_creation_method SHELXL-2013
_cell_angle_alpha 90
_cell_angle_beta 110.110(3)
_cell_angle_gamma 90
_cell_formula_units_Z 2
_cell_length_a 9.3600(3)
_cell_length_b 7.81198(19)
_cell_length_c 11.9892(3)
_cell_measurement_reflns_used 12224
_cell_measurement_temperature 290(2)
_cell_measurement_theta_max 35.381
_cell_measurement_theta_min 3.168
_cell_volume 823.21(4)
_computing_cell_refinement 'CrysAlis PRO (Oxford Diffraction, 2009)'
_computing_data_collection 'CrysAlis PRO (Oxford Diffraction, 2009)'
_computing_data_reduction 'CrysAlis PRO (Oxford Diffraction, 2009)'
_computing_molecular_graphics 'DIAMOND (Brandenburg, 2012)'
_computing_publication_material 'publCIF (Westrip, 2010)'
_computing_structure_refinement 'SHELXL2013 (Sheldrick, 2008)'
_computing_structure_solution 'SHELXS2013 (Sheldrick, 2008)'
_diffrn_ambient_temperature 290(2)
_diffrn_detector_area_resol_mean 16.2711
_diffrn_measured_fraction_theta_full 0.999
_diffrn_measured_fraction_theta_max 0.992
_diffrn_measurement_device_type 'Oxford Diffraction Xcalibur CCD'
_diffrn_measurement_method '\w scans'
_diffrn_radiation_monochromator graphite
_diffrn_radiation_type MoK\a
_diffrn_radiation_wavelength 0.71073
_diffrn_reflns_av_R_equivalents 0.0354
_diffrn_reflns_limit_h_max 14
_diffrn_reflns_limit_h_min -15
_diffrn_reflns_limit_k_max 12
_diffrn_reflns_limit_k_min -12
_diffrn_reflns_limit_l_max 19
_diffrn_reflns_limit_l_min -19
_diffrn_reflns_number 26379
_diffrn_reflns_theta_full 25.242
_diffrn_reflns_theta_max 34.998
_diffrn_reflns_theta_min 3.174
_exptl_absorpt_coefficient_mu 1.963
_exptl_absorpt_correction_T_max 0.850
_exptl_absorpt_correction_T_min 0.764
_exptl_absorpt_correction_type analytical
_exptl_absorpt_process_details
;
[using a multifaceted crystal model (Clark & Reid, 1995)]
;
_exptl_crystal_colour yellow
_exptl_crystal_density_diffrn 1.874
_exptl_crystal_description block
_exptl_crystal_F_000 464
_exptl_crystal_size_max 0.1766
_exptl_crystal_size_mid 0.1165
_exptl_crystal_size_min 0.1115
_refine_diff_density_max 0.455
_refine_diff_density_min -0.571
_refine_ls_extinction_coef 0.0040(4)
_refine_ls_extinction_expression Fc^*^=kFc[1+0.001xFc^2^\l^3^/sin(2\q)]^-1/4^
_refine_ls_extinction_method 'SHELXL2013 (Sheldrick, 2008)'
_refine_ls_goodness_of_fit_ref 1.089
_refine_ls_hydrogen_treatment mixed
_refine_ls_matrix_type full
_refine_ls_number_parameters 94
_refine_ls_number_reflns 3595
_refine_ls_number_restraints 0
_refine_ls_restrained_S_all 1.089
_refine_ls_R_factor_all 0.0302
_refine_ls_R_factor_gt 0.0223
_refine_ls_shift/su_max 0.007
_refine_ls_shift/su_mean 0.001
_refine_ls_structure_factor_coef Fsqd
_refine_ls_weighting_details
;
 w=1/[\s^2^(Fo^2^)+(0.0178P)^2^+0.2170P]
 where P=(Fo^2^+2Fc^2^)/3
;
_refine_ls_weighting_scheme calc
_refine_ls_wR_factor_gt 0.0479
_refine_ls_wR_factor_ref 0.0509
_reflns_number_gt 3077
_reflns_number_total 3595
_reflns_threshold_expression 'I > 2\s(I)'
_cod_data_source_file wm2775.cif
_cod_data_source_block I
_cod_database_code 2238815
_shelx_space_group_comment
;
The symmetry employed for this shelxl refinement is uniquely defined
by the following loop, which should always be used as a source of
symmetry information in preference to the above space-group names.
They are only intended as comments.
;
_shelxl_version_number 20.13

loop_
_space_group_symop_operation_xyz
'x, y, z'
'-x+1/2, y+1/2, -z+1/2'
'-x, -y, -z'
'x-1/2, -y-1/2, z-1/2'

loop_
_atom_site_type_symbol
_atom_site_label
_atom_site_fract_x
_atom_site_fract_y
_atom_site_fract_z
_atom_site_U_iso_or_equiv
_atom_site_adp_type
_atom_site_calc_flag
_atom_site_occupancy
Pd Pd1 0.0000 0.0000 0.0000 0.02259(4) Uani d 1
Cl Cl1 0.22877(4) 0.04262(5) 0.15119(3) 0.03461(8) Uani d 1
Cl Cl2 0.07205(5) 0.20056(5) -0.11116(4) 0.03905(9) Uani d 1
O O1 0.13229(12) -0.01272(13) 0.62240(10) 0.0298(2) Uani d 1
P P1 0.21946(4) 0.12971(5) 0.59240(3) 0.02481(7) Uani d 1
N N1 0.15898(16) -0.05812(19) 0.38798(13) 0.0316(3) Uani d 1
H H11 0.066(3) -0.046(3) 0.384(2) 0.056(6) Uiso d 1
H H12 0.167(2) -0.064(3) 0.317(2) 0.055(6) Uiso d 1
H H13 0.193(2) -0.151(3) 0.421(2) 0.049(6) Uiso d 1
C C1 0.1204(2) 0.3284(2) 0.57050(18) 0.0448(4) Uani d 1
H H1A 0.0251 0.3174 0.5064 0.067 Uiso calc 1
H H1B 0.1807 0.4155 0.5515 0.067 Uiso calc 1
H H1C 0.1019 0.3595 0.6418 0.067 Uiso calc 1
C C2 0.40239(19) 0.1665(2) 0.69942(15) 0.0422(4) Uani d 1
H H2A 0.3919 0.2038 0.7725 0.063 Uiso calc 1
H H2B 0.4538 0.2533 0.6708 0.063 Uiso calc 1
H H2C 0.4604 0.0625 0.7128 0.063 Uiso calc 1
C C3 0.25318(18) 0.0838(2) 0.45344(14) 0.0348(3) Uani d 1
H H3A 0.2311 0.1854 0.4039 0.042 Uiso calc 1
H H3B 0.3596 0.0555 0.4713 0.042 Uiso calc 1

loop_
_atom_site_aniso_label
_atom_site_aniso_U_11
_atom_site_aniso_U_22
_atom_site_aniso_U_33
_atom_site_aniso_U_12
_atom_site_aniso_U_13
_atom_site_aniso_U_23
Pd1 0.02378(7) 0.02169(7) 0.02289(7) -0.00035(5) 0.00878(5) -0.00143(5)
Cl1 0.02834(16) 0.0438(2) 0.02818(16) -0.00517(14) 0.00520(13) -0.00045(14)
Cl2 0.0447(2) 0.0374(2) 0.03567(19) -0.00905(16) 0.01464(16) 0.00673(15)
O1 0.0301(5) 0.0308(5) 0.0315(5) -0.0009(4) 0.0142(4) 0.0028(4)
P1 0.02492(16) 0.02507(16) 0.02430(15) 0.00067(12) 0.00827(12) 0.00136(12)
N1 0.0337(7) 0.0324(6) 0.0328(6) -0.0007(5) 0.0170(5) -0.0036(5)
C1 0.0529(10) 0.0314(8) 0.0572(11) 0.0111(7) 0.0280(9) 0.0087(7)
C2 0.0354(8) 0.0466(10) 0.0369(8) -0.0086(7) 0.0027(6) 0.0016(7)
C3 0.0358(8) 0.0404(8) 0.0336(7) -0.0094(6) 0.0190(6) -0.0037(6)

loop_
_atom_type_symbol
_atom_type_description
_atom_type_scat_dispersion_real
_atom_type_scat_dispersion_imag
_atom_type_scat_source
C C 0.0033 0.0016 'International Tables Vol C Tables 4.2.6.8 and 6.1.1.4'
H H 0.0000 0.0000 'International Tables Vol C Tables 4.2.6.8 and 6.1.1.4'
N N 0.0061 0.0033 'International Tables Vol C Tables 4.2.6.8 and 6.1.1.4'
O O 0.0106 0.0060 'International Tables Vol C Tables 4.2.6.8 and 6.1.1.4'
P P 0.1023 0.0942 'International Tables Vol C Tables 4.2.6.8 and 6.1.1.4'
Cl Cl 0.1484 0.1585 'International Tables Vol C Tables 4.2.6.8 and 6.1.1.4'
Pd Pd -0.9988 1.0072 'International Tables Vol C Tables 4.2.6.8 and 6.1.1.4'

loop_
_geom_angle_atom_site_label_1
_geom_angle_atom_site_label_2
_geom_angle_atom_site_label_3
_geom_angle_site_symmetry_1
_geom_angle_site_symmetry_3
_geom_angle
Cl2 Pd1 Cl2 3 . 180.0
Cl2 Pd1 Cl1 3 3 88.803(14)
Cl2 Pd1 Cl1 . 3 91.196(14)
Cl2 Pd1 Cl1 3 . 91.197(14)
Cl2 Pd1 Cl1 . . 88.803(14)
Cl1 Pd1 Cl1 3 . 180.0
O1 P1 C2 . . 114.67(7)
O1 P1 C1 . . 112.61(7)
C2 P1 C1 . . 106.82(9)
O1 P1 C3 . . 110.58(7)
C2 P1 C3 . . 105.30(8)
C1 P1 C3 . . 106.27(9)
C3 N1 H11 . . 111.1(15)
C3 N1 H12 . . 108.8(15)
H11 N1 H12 . . 112(2)
C3 N1 H13 . . 110.2(15)
H11 N1 H13 . . 109(2)
H12 N1 H13 . . 106(2)
P1 C1 H1A . . 109.5
P1 C1 H1B . . 109.5
H1A C1 H1B . . 109.5
P1 C1 H1C . . 109.5
H1A C1 H1C . . 109.5
H1B C1 H1C . . 109.5
P1 C2 H2A . . 109.5
P1 C2 H2B . . 109.5
H2A C2 H2B . . 109.5
P1 C2 H2C . . 109.5
H2A C2 H2C . . 109.5
H2B C2 H2C . . 109.5
N1 C3 P1 . . 112.01(10)
N1 C3 H3A . . 109.2
P1 C3 H3A . . 109.2
N1 C3 H3B . . 109.2
P1 C3 H3B . . 109.2
H3A C3 H3B . . 107.9

loop_
_geom_bond_atom_site_label_1
_geom_bond_atom_site_label_2
_geom_bond_site_symmetry_2
_geom_bond_distance
Pd1 Cl2 3 2.3030(4)
Pd1 Cl2 . 2.3030(4)
Pd1 Cl1 3 2.3049(4)
Pd1 Cl1 . 2.3049(4)
O1 P1 . 1.4951(10)
P1 C2 . 1.7749(16)
P1 C1 . 1.7809(17)
P1 C3 . 1.8345(15)
N1 C3 . 1.465(2)
N1 H11 . 0.86(2)
N1 H12 . 0.88(2)
N1 H13 . 0.84(2)
C1 H1A . 0.9600
C1 H1B . 0.9600
C1 H1C . 0.9600
C2 H2A . 0.9600
C2 H2B . 0.9600
C2 H2C . 0.9600
C3 H3A . 0.9700
C3 H3B . 0.9700

loop_
_geom_hbond_atom_site_label_D
_geom_hbond_atom_site_label_H
_geom_hbond_atom_site_label_A
_geom_hbond_site_symmetry_A
_geom_hbond_distance_DH
_geom_hbond_distance_HA
_geom_hbond_distance_DA
_geom_hbond_angle_DHA
N1 H12 Cl1 . 0.88(2) 2.40(2) 3.2220(15) 155(2)
N1 H11 O1 3_556 0.86(2) 1.89(2) 2.7425(17) 172(2)
N1 H13 Cl1 2_545 0.84(2) 2.73(2) 3.3752(15) 135.1(18)
N1 H13 Cl2 2_545 0.84(2) 2.82(2) 3.5241(16) 143.4(18)

loop_
_geom_torsion_atom_site_label_1
_geom_torsion_atom_site_label_2
_geom_torsion_atom_site_label_3
_geom_torsion_atom_site_label_4
_geom_torsion
O1 P1 C3 N1 13.59(14)
C2 P1 C3 N1 137.98(13)
C1 P1 C3 N1 -108.92(13)
